data_7128394
loop_
_publ_author_name
'Zhou, Zhan-Yu'
'Xu, Zhong-Yang'
'Shen, Qiao-Yu'
'Huang, Li-Sha'
'Zhang, Xing'
'Xia, Ai-Bao'
'Xu, Dan-Qian'
'Xu, Zhen-Yuan'

_publ_section_title
;
 <i>In situ</i> generation of highly reactive allenes from
 nitrocyclopropanes: controllable synthesis of enynes and enesters.
;
_journal_issue 52
_journal_name_full 'Chemical communications (Cambridge, England)'
_journal_page_first 6424
_journal_page_last 6427
_journal_paper_doi 10.1039/d1cc01573g
_journal_volume 57
_journal_year 2021
_chemical_formula_moiety 'C30 H32 O8'
_chemical_formula_sum 'C30 H32 O8'
_chemical_formula_weight 520.55
_space_group_crystal_system triclinic
_space_group_IT_number 2
_space_group_name_Hall '-P 1'
_space_group_name_H-M_alt 'P -1'
_atom_sites_solution_hydrogens geom
_atom_sites_solution_primary dual
_audit_creation_date 2019-03-08
_audit_creation_method
;
Olex2 1.2
(compiled 2018.05.29 svn.r3508 for OlexSys, GUI svn.r5506)
;
_audit_update_record
;
2019-08-31 deposited with the CCDC.	2021-05-26 downloaded from the CCDC.
;
_cell_angle_alpha 87.7580(10)
_cell_angle_beta 89.5710(10)
_cell_angle_gamma 80.9690(10)
_cell_formula_units_Z 2
_cell_length_a 9.5108(2)
_cell_length_b 9.9970(2)
_cell_length_c 14.6139(3)
_cell_measurement_reflns_used 7222
_cell_measurement_temperature 170(2)
_cell_measurement_theta_max 55.00
_cell_measurement_theta_min 3.90
_cell_volume 1371.21(5)
_computing_cell_refinement 'SAINT v8.37A (Bruker, 2015)'
_computing_data_reduction 'SAINT v8.37A (Bruker, 2015)'
_computing_molecular_graphics 'Olex2 (Dolomanov et al., 2009)'
_computing_publication_material 'Olex2 (Dolomanov et al., 2009)'
_computing_structure_refinement 'ShelXL (Sheldrick, 2015)'
_computing_structure_solution 'ShelXT (Sheldrick, 2015)'
_diffrn_ambient_temperature 170.01
_diffrn_measured_fraction_theta_full 0.994
_diffrn_measured_fraction_theta_max 0.991
_diffrn_measurement_device_type 'Bruker APEX-II CCD'
_diffrn_measurement_method '\f and \w scans'
_diffrn_radiation_type GaK\a
_diffrn_radiation_wavelength 1.34139
_diffrn_reflns_av_R_equivalents 0.0391
_diffrn_reflns_av_unetI/netI 0.0438
_diffrn_reflns_Laue_measured_fraction_full 0.994
_diffrn_reflns_Laue_measured_fraction_max 0.991
_diffrn_reflns_limit_h_max 11
_diffrn_reflns_limit_h_min -11
_diffrn_reflns_limit_k_max 12
_diffrn_reflns_limit_k_min -12
_diffrn_reflns_limit_l_max 17
_diffrn_reflns_limit_l_min -17
_diffrn_reflns_number 13446
_diffrn_reflns_point_group_measured_fraction_full 0.994
_diffrn_reflns_point_group_measured_fraction_max 0.991
_diffrn_reflns_theta_full 53.594
_diffrn_reflns_theta_max 54.974
_diffrn_reflns_theta_min 3.898
_diffrn_standards_number 0
_exptl_absorpt_coefficient_mu 0.482
_exptl_absorpt_correction_T_max 0.7508
_exptl_absorpt_correction_T_min 0.6416
_exptl_absorpt_correction_type multi-scan
_exptl_absorpt_process_details
'SADABS-2016/2 (Bruker,2016/2) was used for absorption correction. wR2(int) was 0.0899 before and 0.0520 after correction. The Ratio of minimum to maximum transmission is 0.8546. The \l/2 correction factor is Not present.'
_exptl_crystal_colour colourless
_exptl_crystal_density_diffrn 1.261
_exptl_crystal_description block
_exptl_crystal_F_000 552
_exptl_crystal_size_max 0.15
_exptl_crystal_size_mid 0.12
_exptl_crystal_size_min 0.1
_refine_diff_density_max 0.264
_refine_diff_density_min -0.309
_refine_diff_density_rms 0.051
_refine_ls_extinction_method none
_refine_ls_goodness_of_fit_ref 1.074
_refine_ls_hydrogen_treatment constr
_refine_ls_matrix_type full
_refine_ls_number_parameters 347
_refine_ls_number_reflns 5192
_refine_ls_number_restraints 0
_refine_ls_restrained_S_all 1.074
_refine_ls_R_factor_all 0.0564
_refine_ls_R_factor_gt 0.0450
_refine_ls_shift/su_max 0.002
_refine_ls_shift/su_mean 0.000
_refine_ls_structure_factor_coef Fsqd
_refine_ls_weighting_details 'w=1/[\s^2^(Fo^2^)+(0.0427P)^2^+0.5131P] where P=(Fo^2^+2Fc^2^)/3'
_refine_ls_weighting_scheme calc
_refine_ls_wR_factor_gt 0.1034
_refine_ls_wR_factor_ref 0.1119
_reflns_Friedel_coverage 0.000
_reflns_number_gt 4336
_reflns_number_total 5192
_reflns_threshold_expression 'I > 2\s(I)'
_cod_data_source_file d1cc01573g2.cif
_cod_data_source_block 1903051693_0m
_cod_depositor_comments 'Adding full bibliography for 7128393--7128394.cif.'
_cod_database_code 7128394
_shelx_shelxl_version_number 2016/6
_shelx_space_group_comment
;
The symmetry employed for this shelxl refinement is uniquely defined
by the following loop, which should always be used as a source of
symmetry information in preference to the above space-group names.
They are only intended as comments.
;
_shelx_estimated_absorpt_t_max 0.953
_shelx_estimated_absorpt_t_min 0.931
_olex2_refinement_description
;
1. Fixed Uiso
 At 1.2 times of:
  All C(H) groups, All C(H,H) groups
 At 1.5 times of:
  All C(H,H,H) groups
2.a Ternary CH refined with riding coordinates:
 C24(H24)
2.b Secondary CH2 refined with riding coordinates:
 C19(H19A,H19B), C22(H22A,H22B), C26(H26A,H26B), C29(H29A,H29B)
2.c Aromatic/amide H refined with riding coordinates:
 C3(H3), C5(H5), C6(H6), C7(H7), C8(H8), C9(H9), C13(H13), C14(H14), C15(H15),
 C16(H16), C17(H17)
2.d Idealised Me refined as rotating group:
 C20(H20A,H20B,H20C), C23(H23A,H23B,H23C), C27(H27A,H27B,H27C), C30(H30A,H30B,
 H30C)
;
_olex2_submission_special_instructions 'No special instructions were received'

loop_
_space_group_symop_operation_xyz
'x, y, z'
'-x, -y, -z'

loop_
_atom_site_label
_atom_site_type_symbol
_atom_site_fract_x
_atom_site_fract_y
_atom_site_fract_z
_atom_site_U_iso_or_equiv
_atom_site_adp_type
_atom_site_occupancy
_atom_site_site_symmetry_order
_atom_site_calc_flag
_atom_site_refinement_flags_posn
_atom_site_refinement_flags_adp
_atom_site_refinement_flags_occupancy
_atom_site_disorder_assembly
_atom_site_disorder_group
O1 O 0.39867(12) 0.84631(13) 0.39737(8) 0.0344(3) Uani 1 1 d . . . . .
O2 O 0.62713(12) 0.80036(11) 0.44276(7) 0.0252(3) Uani 1 1 d . . . . .
O3 O 0.82752(13) 0.88119(12) 0.24985(8) 0.0324(3) Uani 1 1 d . . . . .
O4 O 0.67330(12) 1.03116(11) 0.32638(8) 0.0256(3) Uani 1 1 d . . . . .
O5 O 0.57988(12) 0.49179(12) 0.39216(8) 0.0279(3) Uani 1 1 d . . . . .
O6 O 0.79423(11) 0.49393(11) 0.45476(7) 0.0254(3) Uani 1 1 d . . . . .
O7 O 0.88341(12) 0.38408(11) 0.27462(8) 0.0305(3) Uani 1 1 d . . . . .
O8 O 0.92247(11) 0.56757(11) 0.19074(7) 0.0241(3) Uani 1 1 d . . . . .
C1 C 0.58825(16) 0.83384(15) 0.28326(10) 0.0201(3) Uani 1 1 d . . . . .
C2 C 0.63813(16) 0.68791(15) 0.25205(10) 0.0191(3) Uani 1 1 d . . . . .
C3 C 0.57872(17) 0.64420(16) 0.17913(11) 0.0229(3) Uani 1 1 d . . . . .
H3 H 0.509384 0.708750 0.148291 0.027 Uiso 1 1 calc R . . . .
C4 C 0.60619(17) 0.50807(16) 0.13943(11) 0.0242(3) Uani 1 1 d . . . . .
C5 C 0.5638(2) 0.39575(17) 0.18426(12) 0.0315(4) Uani 1 1 d . . . . .
H5 H 0.521821 0.404277 0.243352 0.038 Uiso 1 1 calc R . . . .
C6 C 0.5825(2) 0.27118(18) 0.14328(14) 0.0383(5) Uani 1 1 d . . . . .
H6 H 0.553257 0.194944 0.174389 0.046 Uiso 1 1 calc R . . . .
C7 C 0.6436(2) 0.25788(18) 0.05732(14) 0.0368(5) Uani 1 1 d . . . . .
H7 H 0.657495 0.172347 0.029681 0.044 Uiso 1 1 calc R . . . .
C8 C 0.68426(19) 0.36924(19) 0.01173(13) 0.0348(4) Uani 1 1 d . . . . .
H8 H 0.725569 0.360452 -0.047550 0.042 Uiso 1 1 calc R . . . .
C9 C 0.66499(18) 0.49336(18) 0.05215(12) 0.0298(4) Uani 1 1 d . . . . .
H9 H 0.692209 0.569718 0.020004 0.036 Uiso 1 1 calc R . . . .
C10 C 0.47926(18) 0.91010(16) 0.22231(11) 0.0242(4) Uani 1 1 d . . . . .
C11 C 0.38913(18) 0.97334(16) 0.17463(12) 0.0263(4) Uani 1 1 d . . . . .
C12 C 0.27455(18) 1.04319(16) 0.11862(11) 0.0247(4) Uani 1 1 d . . . . .
C13 C 0.30066(19) 1.10372(16) 0.03391(12) 0.0285(4) Uani 1 1 d . . . . .
H13 H 0.395865 1.102441 0.013395 0.034 Uiso 1 1 calc R . . . .
C14 C 0.1887(2) 1.16565(18) -0.02046(12) 0.0332(4) Uani 1 1 d . . . . .
H14 H 0.206909 1.206116 -0.078361 0.040 Uiso 1 1 calc R . . . .
C15 C 0.0507(2) 1.16835(19) 0.00975(13) 0.0367(4) Uani 1 1 d . . . . .
H15 H -0.026157 1.210299 -0.027728 0.044 Uiso 1 1 calc R . . . .
C16 C 0.0233(2) 1.1105(2) 0.09414(14) 0.0419(5) Uani 1 1 d . . . . .
H16 H -0.072105 1.113887 0.114694 0.050 Uiso 1 1 calc R . . . .
C17 C 0.13432(19) 1.04784(19) 0.14868(13) 0.0349(4) Uani 1 1 d . . . . .
H17 H 0.115196 1.007937 0.206590 0.042 Uiso 1 1 calc R . . . .
C18 C 0.52353(17) 0.82878(15) 0.38074(11) 0.0223(3) Uani 1 1 d . . . . .
C19 C 0.5816(2) 0.79253(19) 0.53845(11) 0.0329(4) Uani 1 1 d . . . . .
H19A H 0.541249 0.708226 0.551063 0.040 Uiso 1 1 calc R . . . .
H19B H 0.507732 0.870825 0.551559 0.040 Uiso 1 1 calc R . . . .
C20 C 0.7096(2) 0.7937(2) 0.59680(13) 0.0456(5) Uani 1 1 d . . . . .
H20A H 0.782643 0.716837 0.582409 0.068 Uiso 1 1 calc GR . . . .
H20B H 0.682969 0.786644 0.661513 0.068 Uiso 1 1 calc GR . . . .
H20C H 0.747280 0.878540 0.584781 0.068 Uiso 1 1 calc GR . . . .
C21 C 0.71333(17) 0.91560(15) 0.28441(10) 0.0219(3) Uani 1 1 d . . . . .
C22 C 0.77940(19) 1.12174(17) 0.33264(12) 0.0300(4) Uani 1 1 d . . . . .
H22A H 0.730742 1.214946 0.343051 0.036 Uiso 1 1 calc R . . . .
H22B H 0.832360 1.123325 0.274132 0.036 Uiso 1 1 calc R . . . .
C23 C 0.8819(2) 1.0761(2) 0.40936(15) 0.0454(5) Uani 1 1 d . . . . .
H23A H 0.936404 0.987346 0.396279 0.068 Uiso 1 1 calc GR . . . .
H23B H 0.829041 1.069284 0.466722 0.068 Uiso 1 1 calc GR . . . .
H23C H 0.947242 1.142004 0.415162 0.068 Uiso 1 1 calc GR . . . .
C24 C 0.75391(16) 0.60360(15) 0.31025(10) 0.0192(3) Uani 1 1 d . . . . .
H24 H 0.810361 0.668238 0.337763 0.023 Uiso 1 1 calc R . . . .
C25 C 0.69635(16) 0.52400(15) 0.38945(10) 0.0203(3) Uani 1 1 d . . . . .
C26 C 0.75895(18) 0.40497(18) 0.53010(11) 0.0286(4) Uani 1 1 d . . . . .
H26A H 0.727714 0.323134 0.506166 0.034 Uiso 1 1 calc R . . . .
H26B H 0.681131 0.452588 0.567697 0.034 Uiso 1 1 calc R . . . .
C27 C 0.8913(2) 0.3664(2) 0.58645(13) 0.0384(5) Uani 1 1 d . . . . .
H27A H 0.967158 0.318856 0.548534 0.058 Uiso 1 1 calc GR . . . .
H27B H 0.871850 0.306780 0.638294 0.058 Uiso 1 1 calc GR . . . .
H27C H 0.921329 0.448293 0.609339 0.058 Uiso 1 1 calc GR . . . .
C28 C 0.85841(16) 0.50353(15) 0.25669(10) 0.0202(3) Uani 1 1 d . . . . .
C29 C 1.02488(19) 0.48078(19) 0.13562(12) 0.0316(4) Uani 1 1 d . . . . .
H29A H 1.039945 0.528840 0.076702 0.038 Uiso 1 1 calc R . . . .
H29B H 0.985833 0.397582 0.122028 0.038 Uiso 1 1 calc R . . . .
C30 C 1.1648(2) 0.4424(3) 0.18382(14) 0.0492(6) Uani 1 1 d . . . . .
H30A H 1.233371 0.391004 0.142902 0.074 Uiso 1 1 calc GR . . . .
H30B H 1.151917 0.386509 0.238926 0.074 Uiso 1 1 calc GR . . . .
H30C H 1.200484 0.524624 0.201168 0.074 Uiso 1 1 calc GR . . . .

loop_
_atom_site_aniso_label
_atom_site_aniso_U_11
_atom_site_aniso_U_22
_atom_site_aniso_U_33
_atom_site_aniso_U_23
_atom_site_aniso_U_13
_atom_site_aniso_U_12
O1 0.0248(6) 0.0392(7) 0.0384(7) 0.0035(6) 0.0081(5) -0.0040(5)
O2 0.0280(6) 0.0281(6) 0.0190(6) 0.0001(5) 0.0030(5) -0.0034(5)
O3 0.0307(7) 0.0300(6) 0.0385(7) -0.0077(5) 0.0127(6) -0.0104(5)
O4 0.0293(6) 0.0178(5) 0.0313(6) -0.0042(5) 0.0020(5) -0.0077(5)
O5 0.0218(6) 0.0348(7) 0.0281(6) 0.0041(5) -0.0004(5) -0.0087(5)
O6 0.0238(6) 0.0305(6) 0.0227(6) 0.0081(5) -0.0030(5) -0.0084(5)
O7 0.0327(7) 0.0182(6) 0.0395(7) 0.0019(5) 0.0052(5) -0.0015(5)
O8 0.0251(6) 0.0236(6) 0.0225(6) 0.0015(5) 0.0052(5) -0.0014(5)
C1 0.0224(8) 0.0169(7) 0.0211(8) 0.0006(6) -0.0013(6) -0.0036(6)
C2 0.0199(7) 0.0170(7) 0.0207(8) 0.0010(6) 0.0018(6) -0.0041(6)
C3 0.0226(8) 0.0196(8) 0.0263(8) -0.0005(6) -0.0040(6) -0.0026(6)
C4 0.0233(8) 0.0220(8) 0.0271(8) -0.0013(7) -0.0087(7) -0.0024(6)
C5 0.0400(10) 0.0266(9) 0.0286(9) 0.0000(7) -0.0072(8) -0.0078(8)
C6 0.0481(12) 0.0221(9) 0.0461(12) 0.0023(8) -0.0179(9) -0.0096(8)
C7 0.0340(10) 0.0262(9) 0.0494(12) -0.0133(8) -0.0144(9) 0.0013(8)
C8 0.0271(9) 0.0386(10) 0.0392(10) -0.0141(8) -0.0030(8) -0.0029(8)
C9 0.0273(9) 0.0306(9) 0.0327(9) -0.0045(7) -0.0024(7) -0.0077(7)
C10 0.0275(9) 0.0181(8) 0.0269(9) -0.0006(7) 0.0012(7) -0.0039(7)
C11 0.0289(9) 0.0202(8) 0.0291(9) -0.0006(7) -0.0014(7) -0.0018(7)
C12 0.0287(9) 0.0185(8) 0.0258(8) -0.0020(6) -0.0035(7) 0.0003(6)
C13 0.0307(9) 0.0229(8) 0.0316(9) -0.0023(7) 0.0014(7) -0.0027(7)
C14 0.0441(11) 0.0262(9) 0.0284(9) 0.0016(7) -0.0043(8) -0.0030(8)
C15 0.0347(10) 0.0333(10) 0.0387(10) -0.0003(8) -0.0117(8) 0.0049(8)
C16 0.0272(10) 0.0508(12) 0.0450(12) -0.0001(9) -0.0015(8) 0.0017(9)
C17 0.0323(10) 0.0391(10) 0.0312(10) 0.0035(8) 0.0017(8) -0.0001(8)
C18 0.0257(9) 0.0151(7) 0.0261(8) -0.0002(6) 0.0028(7) -0.0034(6)
C19 0.0446(11) 0.0328(9) 0.0210(9) 0.0016(7) 0.0099(8) -0.0060(8)
C20 0.0630(14) 0.0477(12) 0.0244(10) -0.0003(9) -0.0047(9) -0.0033(10)
C21 0.0278(9) 0.0187(8) 0.0194(8) 0.0026(6) -0.0008(6) -0.0055(6)
C22 0.0351(10) 0.0223(8) 0.0358(10) -0.0025(7) -0.0005(8) -0.0143(7)
C23 0.0456(12) 0.0376(11) 0.0552(13) -0.0054(10) -0.0153(10) -0.0118(9)
C24 0.0195(7) 0.0184(7) 0.0202(8) -0.0006(6) 0.0003(6) -0.0042(6)
C25 0.0211(8) 0.0181(7) 0.0210(8) 0.0004(6) -0.0010(6) -0.0015(6)
C26 0.0298(9) 0.0319(9) 0.0234(8) 0.0101(7) 0.0013(7) -0.0060(7)
C27 0.0407(11) 0.0425(11) 0.0309(10) 0.0108(8) -0.0078(8) -0.0063(9)
C28 0.0187(8) 0.0213(8) 0.0213(8) -0.0001(6) -0.0020(6) -0.0048(6)
C29 0.0324(10) 0.0362(10) 0.0236(9) -0.0033(7) 0.0082(7) 0.0028(8)
C30 0.0302(10) 0.0736(16) 0.0368(11) 0.0035(10) 0.0076(8) 0.0125(10)

loop_
_atom_type_symbol
_atom_type_description
_atom_type_scat_dispersion_real
_atom_type_scat_dispersion_imag
_atom_type_scat_source
C C 0.0148 0.0070 'International Tables Vol C Tables 4.2.6.8 and 6.1.1.4'
H H 0.0000 0.0000 'International Tables Vol C Tables 4.2.6.8 and 6.1.1.4'
O O 0.0412 0.0250 'International Tables Vol C Tables 4.2.6.8 and 6.1.1.4'

loop_
_geom_angle_atom_site_label_1
_geom_angle_atom_site_label_2
_geom_angle_atom_site_label_3
_geom_angle
_geom_angle_site_symmetry_1
_geom_angle_site_symmetry_3
_geom_angle_publ_flag
C18 O2 C19 116.12(13) . . ?
C21 O4 C22 116.78(13) . . ?
C25 O6 C26 116.00(12) . . ?
C28 O8 C29 115.31(12) . . ?
C2 C1 C18 109.60(12) . . ?
C10 C1 C2 112.38(12) . . ?
C10 C1 C18 107.83(13) . . ?
C10 C1 C21 106.66(12) . . ?
C21 C1 C2 111.25(12) . . ?
C21 C1 C18 108.99(12) . . ?
C3 C2 C1 119.69(14) . . ?
C3 C2 C24 124.75(14) . . ?
C24 C2 C1 115.56(12) . . ?
C2 C3 H3 115.6 . . ?
C2 C3 C4 128.71(15) . . ?
C4 C3 H3 115.6 . . ?
C5 C4 C3 121.43(15) . . ?
C5 C4 C9 118.58(15) . . ?
C9 C4 C3 119.78(15) . . ?
C4 C5 H5 119.8 . . ?
C6 C5 C4 120.47(17) . . ?
C6 C5 H5 119.8 . . ?
C5 C6 H6 119.9 . . ?
C7 C6 C5 120.14(18) . . ?
C7 C6 H6 119.9 . . ?
C6 C7 H7 120.1 . . ?
C8 C7 C6 119.83(17) . . ?
C8 C7 H7 120.1 . . ?
C7 C8 H8 119.9 . . ?
C9 C8 C7 120.11(18) . . ?
C9 C8 H8 119.9 . . ?
C4 C9 H9 119.6 . . ?
C8 C9 C4 120.86(17) . . ?
C8 C9 H9 119.6 . . ?
C11 C10 C1 178.43(17) . . ?
C10 C11 C12 176.28(18) . . ?
C13 C12 C11 121.33(15) . . ?
C13 C12 C17 119.24(15) . . ?
C17 C12 C11 119.42(15) . . ?
C12 C13 H13 119.8 . . ?
C14 C13 C12 120.40(17) . . ?
C14 C13 H13 119.8 . . ?
C13 C14 H14 120.1 . . ?
C15 C14 C13 119.71(17) . . ?
C15 C14 H14 120.1 . . ?
C14 C15 H15 119.7 . . ?
C14 C15 C16 120.53(17) . . ?
C16 C15 H15 119.7 . . ?
C15 C16 H16 119.9 . . ?
C17 C16 C15 120.19(18) . . ?
C17 C16 H16 119.9 . . ?
C12 C17 H17 120.0 . . ?
C16 C17 C12 119.93(17) . . ?
C16 C17 H17 120.0 . . ?
O1 C18 O2 125.28(15) . . ?
O1 C18 C1 124.69(15) . . ?
O2 C18 C1 110.02(13) . . ?
O2 C19 H19A 110.2 . . ?
O2 C19 H19B 110.2 . . ?
O2 C19 C20 107.49(15) . . ?
H19A C19 H19B 108.5 . . ?
C20 C19 H19A 110.2 . . ?
C20 C19 H19B 110.2 . . ?
C19 C20 H20A 109.5 . . ?
C19 C20 H20B 109.5 . . ?
C19 C20 H20C 109.5 . . ?
H20A C20 H20B 109.5 . . ?
H20A C20 H20C 109.5 . . ?
H20B C20 H20C 109.5 . . ?
O3 C21 O4 125.53(15) . . ?
O3 C21 C1 124.70(14) . . ?
O4 C21 C1 109.73(13) . . ?
O4 C22 H22A 109.4 . . ?
O4 C22 H22B 109.4 . . ?
O4 C22 C23 111.01(14) . . ?
H22A C22 H22B 108.0 . . ?
C23 C22 H22A 109.4 . . ?
C23 C22 H22B 109.4 . . ?
C22 C23 H23A 109.5 . . ?
C22 C23 H23B 109.5 . . ?
C22 C23 H23C 109.5 . . ?
H23A C23 H23B 109.5 . . ?
H23A C23 H23C 109.5 . . ?
H23B C23 H23C 109.5 . . ?
C2 C24 H24 107.0 . . ?
C2 C24 C25 113.59(12) . . ?
C2 C24 C28 114.37(12) . . ?
C25 C24 H24 107.0 . . ?
C25 C24 C28 107.49(12) . . ?
C28 C24 H24 107.0 . . ?
O5 C25 O6 124.77(14) . . ?
O5 C25 C24 124.92(14) . . ?
O6 C25 C24 110.30(13) . . ?
O6 C26 H26A 110.3 . . ?
O6 C26 H26B 110.3 . . ?
O6 C26 C27 106.88(14) . . ?
H26A C26 H26B 108.6 . . ?
C27 C26 H26A 110.3 . . ?
C27 C26 H26B 110.3 . . ?
C26 C27 H27A 109.5 . . ?
C26 C27 H27B 109.5 . . ?
C26 C27 H27C 109.5 . . ?
H27A C27 H27B 109.5 . . ?
H27A C27 H27C 109.5 . . ?
H27B C27 H27C 109.5 . . ?
O7 C28 O8 124.78(14) . . ?
O7 C28 C24 124.12(14) . . ?
O8 C28 C24 111.03(12) . . ?
O8 C29 H29A 109.3 . . ?
O8 C29 H29B 109.3 . . ?
O8 C29 C30 111.65(14) . . ?
H29A C29 H29B 108.0 . . ?
C30 C29 H29A 109.3 . . ?
C30 C29 H29B 109.3 . . ?
C29 C30 H30A 109.5 . . ?
C29 C30 H30B 109.5 . . ?
C29 C30 H30C 109.5 . . ?
H30A C30 H30B 109.5 . . ?
H30A C30 H30C 109.5 . . ?
H30B C30 H30C 109.5 . . ?

loop_
_geom_bond_atom_site_label_1
_geom_bond_atom_site_label_2
_geom_bond_distance
_geom_bond_site_symmetry_2
_geom_bond_publ_flag
O1 C18 1.1974(19) . ?
O2 C18 1.3335(19) . ?
O2 C19 1.4635(19) . ?
O3 C21 1.2004(19) . ?
O4 C21 1.3302(19) . ?
O4 C22 1.4634(19) . ?
O5 C25 1.2010(19) . ?
O6 C25 1.3308(19) . ?
O6 C26 1.4586(19) . ?
O7 C28 1.1994(18) . ?
O8 C28 1.3324(18) . ?
O8 C29 1.4587(19) . ?
C1 C2 1.547(2) . ?
C1 C10 1.470(2) . ?
C1 C18 1.550(2) . ?
C1 C21 1.546(2) . ?
C2 C3 1.330(2) . ?
C2 C24 1.521(2) . ?
C3 H3 0.9500 . ?
C3 C4 1.485(2) . ?
C4 C5 1.390(2) . ?
C4 C9 1.393(2) . ?
C5 H5 0.9500 . ?
C5 C6 1.389(2) . ?
C6 H6 0.9500 . ?
C6 C7 1.382(3) . ?
C7 H7 0.9500 . ?
C7 C8 1.381(3) . ?
C8 H8 0.9500 . ?
C8 C9 1.381(2) . ?
C9 H9 0.9500 . ?
C10 C11 1.193(2) . ?
C11 C12 1.440(2) . ?
C12 C13 1.394(2) . ?
C12 C17 1.396(2) . ?
C13 H13 0.9500 . ?
C13 C14 1.384(2) . ?
C14 H14 0.9500 . ?
C14 C15 1.378(3) . ?
C15 H15 0.9500 . ?
C15 C16 1.382(3) . ?
C16 H16 0.9500 . ?
C16 C17 1.381(3) . ?
C17 H17 0.9500 . ?
C19 H19A 0.9900 . ?
C19 H19B 0.9900 . ?
C19 C20 1.494(3) . ?
C20 H20A 0.9800 . ?
C20 H20B 0.9800 . ?
C20 H20C 0.9800 . ?
C22 H22A 0.9900 . ?
C22 H22B 0.9900 . ?
C22 C23 1.501(3) . ?
C23 H23A 0.9800 . ?
C23 H23B 0.9800 . ?
C23 H23C 0.9800 . ?
C24 H24 1.0000 . ?
C24 C25 1.526(2) . ?
C24 C28 1.529(2) . ?
C26 H26A 0.9900 . ?
C26 H26B 0.9900 . ?
C26 C27 1.500(2) . ?
C27 H27A 0.9800 . ?
C27 H27B 0.9800 . ?
C27 H27C 0.9800 . ?
C29 H29A 0.9900 . ?
C29 H29B 0.9900 . ?
C29 C30 1.499(3) . ?
C30 H30A 0.9800 . ?
C30 H30B 0.9800 . ?
C30 H30C 0.9800 . ?
